data_4063218
loop_
_publ_author_name
'Michael S. Morton'
'Rene J. Lachicotte'
'David A. Vicic'
'William D. Jones'

_publ_section_title
;
 Insertion of Elemental Sulfur and SO2 into the Metal-Hydride and
 Metal-Carbon Bonds of Platinum Compounds
;
_journal_name_full Organometallics
_journal_page_first 227
_journal_page_last 234
_journal_paper_doi 10.1021/om980772s
_journal_volume 18
_journal_year 1999
_chemical_formula_sum 'C29 H56 Cl2 O2 P2 Pt S'
_chemical_formula_weight 796.73
_chemical_name_common Pt(dippe)(SO2Me)(Me)
_chemical_name_systematic
; 
 ? 
;
_space_group_IT_number 29
_symmetry_cell_setting orthorhombic
_symmetry_space_group_name_Hall 'P 2c -2ac'
_symmetry_space_group_name_H-M 'P c a 21'
_atom_sites_solution_hydrogens geom
_atom_sites_solution_primary direct
_atom_sites_solution_secondary difmap
_audit_creation_method SHELXL
_cell_angle_alpha 90.00
_cell_angle_beta 90.00
_cell_angle_gamma 90.00
_cell_formula_units_Z 4
_cell_length_a 18.4637(2)
_cell_length_b 10.64320(10)
_cell_length_c 17.23770(10)
_cell_measurement_temperature 193(2)
_cell_volume 3387.43(5)
_computing_cell_refinement 'Siemens XSCANS'
_computing_data_collection 'Siemens XSCANS'
_computing_data_reduction 'Siemens SHELXTL'
_computing_molecular_graphics 'Siemens SHELXTL'
_computing_publication_material 'Siemens SHELXTL'
_computing_structure_refinement 'SHELXL-93 (Sheldrick, 1993)'
_computing_structure_solution 'SHELXS-86 (Sheldrick, 1990)'
_diffrn_ambient_temperature 193(2)
_diffrn_measurement_device 'Siemens SMART'
_diffrn_measurement_method '\w scans'
_diffrn_radiation_monochromator graphite
_diffrn_radiation_source 'normal-focus sealed tube'
_diffrn_radiation_type MoK\a
_diffrn_radiation_wavelength 0.71073
_diffrn_reflns_av_R_equivalents 0.0632
_diffrn_reflns_av_sigmaI/netI 0.0974
_diffrn_reflns_limit_h_max 20
_diffrn_reflns_limit_h_min -24
_diffrn_reflns_limit_k_max 12
_diffrn_reflns_limit_k_min -13
_diffrn_reflns_limit_l_max 22
_diffrn_reflns_limit_l_min -21
_diffrn_reflns_number 19069
_diffrn_reflns_theta_max 28.24
_diffrn_reflns_theta_min 1.91
_exptl_absorpt_coefficient_mu 4.480
_exptl_absorpt_correction_T_max 0.928
_exptl_absorpt_correction_T_min 0.783
_exptl_absorpt_correction_type empirical(sadabs)
_exptl_crystal_colour clear
_exptl_crystal_density_diffrn 1.562
_exptl_crystal_density_meas ?
_exptl_crystal_density_method NA
_exptl_crystal_description plate
_exptl_crystal_F_000 1616
_exptl_crystal_size_max 0.05
_exptl_crystal_size_mid 0.20
_exptl_crystal_size_min 0.20
_refine_diff_density_max 1.004
_refine_diff_density_min -1.140
_refine_diff_density_rms 0.156
_refine_ls_abs_structure_details 'Flack H D (1983), Acta Cryst. A39, 876-881'
_refine_ls_abs_structure_Flack 0.011(9)
_refine_ls_extinction_method none
_refine_ls_goodness_of_fit_all 1.086
_refine_ls_goodness_of_fit_obs 1.137
_refine_ls_matrix_type full
_refine_ls_number_parameters 314
_refine_ls_number_reflns 7612
_refine_ls_number_restraints 1
_refine_ls_restrained_S_all 1.086
_refine_ls_restrained_S_obs 1.137
_refine_ls_R_factor_all 0.0886
_refine_ls_R_factor_obs 0.0607
_refine_ls_shift/esd_max 0.002
_refine_ls_shift/esd_mean 0.000
_refine_ls_structure_factor_coef Fsqd
_refine_ls_weighting_details 'w=1/[\s^2^(Fo^2^)+(0.0176P)^2^+4.0291P] where P=(Fo^2^+2Fc^2^)/3'
_refine_ls_weighting_scheme calc
_refine_ls_wR_factor_all 0.0924
_refine_ls_wR_factor_obs 0.0845
_reflns_number_observed 5870
_reflns_number_total 7612
_reflns_observed_criterion >2sigma(I)
_cod_depositor_comments
;
The following automatic conversions were performed:
'_symmetry_cell_setting' value 'Orthorhombic' changed to 'orthorhombic'
according to '/home/saulius/struct/CIF-dictionaries/cif_core.dic'
dictionary named 'cif_core.dic' version 2.4.1 from 2010-06-29.

Automatic conversion script
Id: cif_fix_enum 1527 2010-12-29 10:47:43Z saulius 

The following automatic conversions were performed:

'_exptl_crystal_density_meas' value 'NA' was changed to '?' - the
value is perceived as not measured.

Automatic conversion script
Id: cif_fix_values 3008 2015-01-20 13:52:24Z robertas 

The following automatic conversions were performed:

'_refine_ls_weighting_scheme' value 'calc
w=1/[\s^2^(Fo^2^)+(0.0176P)^2^+4.0291P] where P=(Fo^2^+2Fc^2^)/3' was
changed to 'calc'. New tag '_refine_ls_weighting_details' was
created. The value of the new tag was set to
'w=1/[\s^2^(Fo^2^)+(0.0176P)^2^+4.0291P] where P=(Fo^2^+2Fc^2^)/3'.

Automatic conversion script
Id: cif_fix_values 3143 2015-03-26 13:38:13Z robertas 
;
_cod_original_sg_symbol_H-M Pca2(1)
_cod_database_code 4063218

loop_
_symmetry_equiv_pos_as_xyz
'x, y, z'
'-x, -y, z+1/2'
'x+1/2, -y, z'
'-x+1/2, y, z+1/2'

loop_
_atom_site_aniso_label
_atom_site_aniso_U_11
_atom_site_aniso_U_22
_atom_site_aniso_U_33
_atom_site_aniso_U_23
_atom_site_aniso_U_13
_atom_site_aniso_U_12
Pt1 0.02234(13) 0.02234(13) 0.01997(13) -0.0009(3) -0.0006(3) 0.00153(15)
S1 0.0310(13) 0.0271(14) 0.0239(12) 0.0007(10) 0.0010(11) -0.0003(10)
P1 0.0265(15) 0.0213(14) 0.0242(11) -0.0008(10) 0.0005(11) 0.0046(11)
P2 0.0244(13) 0.0233(13) 0.0187(12) 0.0023(10) 0.0001(10) 0.0005(10)
O1 0.048(5) 0.092(7) 0.023(4) 0.013(4) -0.004(4) -0.011(4)
O2 0.065(6) 0.042(5) 0.052(5) -0.003(4) 0.024(5) -0.018(5)
C1 0.028(5) 0.031(6) 0.026(5) 0.008(4) 0.007(4) 0.003(4)
C2 0.060(8) 0.035(8) 0.072(9) 0.019(6) -0.027(7) 0.001(6)
C3 0.048(8) 0.064(10) 0.092(10) 0.024(8) -0.041(7) 0.004(7)
C4 0.045(8) 0.068(10) 0.086(10) 0.047(8) 0.001(7) 0.011(7)
C5 0.090(10) 0.029(7) 0.078(9) 0.002(7) -0.010(8) 0.018(7)
C6 0.093(8) 0.028(5) 0.055(7) 0.007(8) 0.010(11) 0.026(5)
C7 0.035(6) 0.023(5) 0.028(5) -0.009(4) 0.000(5) -0.005(4)
C8 0.033(6) 0.030(7) 0.089(9) -0.019(6) -0.007(6) 0.010(5)
C10 0.034(7) 0.078(10) 0.043(7) -0.020(6) 0.006(5) -0.031(6)
C11 0.025(6) 0.046(7) 0.059(7) -0.010(6) 0.007(5) 0.002(5)
C12 0.024(6) 0.031(7) 0.054(7) -0.002(6) 0.002(6) 0.006(5)
C13 0.019(5) 0.034(6) 0.018(5) 0.001(4) -0.001(4) 0.008(4)
C14 0.032(6) 0.019(5) 0.027(5) 0.000(4) -0.004(5) -0.001(4)
C15 0.030(6) 0.032(6) 0.033(5) 0.012(5) -0.011(4) 0.007(4)
C16 0.049(7) 0.033(7) 0.029(6) 0.011(5) -0.009(5) -0.002(5)
C17 0.032(6) 0.044(7) 0.033(6) 0.006(5) -0.011(5) -0.004(5)
C18 0.031(6) 0.024(5) 0.031(5) 0.002(4) -0.004(5) 0.002(4)
C19 0.026(5) 0.014(5) 0.035(5) -0.006(4) 0.003(4) -0.002(4)
C20 0.037(6) 0.029(6) 0.018(5) 0.002(4) 0.003(4) -0.004(4)
C21 0.033(6) 0.029(6) 0.034(5) 0.006(4) 0.005(5) -0.007(4)
C22 0.029(6) 0.033(6) 0.041(6) -0.004(5) 0.004(5) -0.002(4)
C23 0.031(5) 0.044(5) 0.044(6) 0.006(9) -0.020(8) -0.004(4)
C24 0.034(5) 0.037(6) 0.010(7) 0.001(4) -0.005(4) -0.008(4)
C25 0.032(5) 0.021(5) 0.023(5) 0.003(4) 0.004(4) 0.005(4)
C26 0.028(5) 0.035(5) 0.015(4) 0.006(4) 0.006(3) 0.004(4)
C27 0.022(5) 0.027(5) 0.022(4) 0.003(4) 0.004(4) 0.002(4)
C28 0.051(7) 0.045(7) 0.043(7) 0.008(5) 0.023(6) 0.006(5)

loop_
_atom_site_label
_atom_site_type_symbol
_atom_site_fract_x
_atom_site_fract_y
_atom_site_fract_z
_atom_site_U_iso_or_equiv
_atom_site_thermal_displace_type
_atom_site_occupancy
_atom_site_calc_flag
_atom_site_refinement_flags
Pt1 Pt 0.702970(15) -1.20050(3) 1.29122(3) 0.02155(8) Uani 1 d .
S1 S 0.64345(13) -1.2641(2) 1.40408(13) 0.0274(5) Uani 1 d .
P1 P 0.71432(13) -1.4072(2) 1.25113(13) 0.0240(5) Uani 1 d .
P2 P 0.77371(13) -1.1493(2) 1.18857(13) 0.0221(5) Uani 1 d .
O1 O 0.6951(4) -1.2647(8) 1.4677(4) 0.055(2) Uani 1 d .
O2 O 0.6032(4) -1.3840(8) 1.3954(5) 0.053(2) Uani 1 d .
C1 C 0.7650(5) -1.5007(9) 1.3225(5) 0.028(2) Uani 1 d .
H1A H 0.7322(5) -1.5109(9) 1.3681(5) 0.034 Uiso 1 calc R
C2 C 0.8313(6) -1.4261(11) 1.3521(7) 0.056(3) Uani 1 d .
H2A H 0.8156(6) -1.3421(11) 1.3700(7) 0.067 Uiso 1 calc R
H2B H 0.8664(6) -1.4145(11) 1.3093(7) 0.067 Uiso 1 calc R
C3 C 0.8683(7) -1.4977(12) 1.4202(8) 0.068(4) Uani 1 d .
H3A H 0.9112(7) -1.4500(12) 1.4380(8) 0.081 Uiso 1 calc R
H3B H 0.8341(7) -1.5043(12) 1.4643(8) 0.081 Uiso 1 calc R
C4 C 0.8911(6) -1.6271(12) 1.3952(8) 0.066(4) Uani 1 d .
H4A H 0.9144(6) -1.6711(12) 1.4392(8) 0.079 Uiso 1 calc R
H4B H 0.9269(6) -1.6206(12) 1.3526(8) 0.079 Uiso 1 calc R
C5 C 0.8253(7) -1.7020(12) 1.3676(8) 0.066(4) Uani 1 d .
H5A H 0.7906(7) -1.7121(12) 1.4109(8) 0.079 Uiso 1 calc R
H5B H 0.8408(7) -1.7867(12) 1.3506(8) 0.079 Uiso 1 calc R
C6 C 0.7879(6) -1.6328(8) 1.2992(11) 0.059(3) Uani 1 d .
H6A H 0.8218(6) -1.6280(8) 1.2547(11) 0.071 Uiso 1 calc R
H6B H 0.7448(6) -1.6810(8) 1.2825(11) 0.071 Uiso 1 calc R
C7 C 0.6314(5) -1.4918(9) 1.2302(5) 0.029(2) Uani 1 d .
H7A H 0.6131(5) -1.5250(9) 1.2808(5) 0.035 Uiso 1 calc R
C8 C 0.6372(5) -1.6079(10) 1.1735(7) 0.051(3) Uani 1 d .
H8A H 0.6703(5) -1.6716(10) 1.1958(7) 0.061 Uiso 1 calc R
H8B H 0.6573(5) -1.5804(10) 1.1230(7) 0.061 Uiso 1 calc R
C9 C 0.5557(9) -1.6703(15) 1.1603(10) 0.088(5) Uiso 1 d .
H9A H 0.5593(9) -1.7433(15) 1.1250(10) 0.106 Uiso 1 calc R
H9B H 0.5364(9) -1.7003(15) 1.2106(10) 0.106 Uiso 1 calc R
C10 C 0.5084(6) -1.5811(12) 1.1287(6) 0.052(3) Uani 1 d .
H10A H 0.4607(6) -1.6202(12) 1.1186(6) 0.062 Uiso 1 calc R
H10B H 0.5280(6) -1.5500(12) 1.0788(6) 0.062 Uiso 1 calc R
C11 C 0.4995(5) -1.4716(10) 1.1851(6) 0.043(3) Uani 1 d .
H11A H 0.4808(5) -1.5033(10) 1.2353(6) 0.052 Uiso 1 calc R
H11B H 0.4639(5) -1.4111(10) 1.1640(6) 0.052 Uiso 1 calc R
C12 C 0.5721(5) -1.4052(10) 1.1981(8) 0.036(3) Uani 1 d .
H12A H 0.5888(5) -1.3693(10) 1.1483(8) 0.044 Uiso 1 calc R
H12B H 0.5648(5) -1.3347(10) 1.2348(8) 0.044 Uiso 1 calc R
C13 C 0.7305(5) -1.0793(9) 1.1021(5) 0.023(2) Uani 1 d .
H13A H 0.7674(5) -1.0819(9) 1.0597(5) 0.028 Uiso 1 calc R
C14 C 0.7106(5) -0.9410(8) 1.1136(5) 0.026(2) Uani 1 d .
H14A H 0.6740(5) -0.9332(8) 1.1554(5) 0.031 Uiso 1 calc R
H14B H 0.7541(5) -0.8927(8) 1.1292(5) 0.031 Uiso 1 calc R
C15 C 0.6804(5) -0.8885(9) 1.0386(5) 0.032(2) Uani 1 d .
H15A H 0.6671(5) -0.7994(9) 1.0468(5) 0.038 Uiso 1 calc R
H15B H 0.7187(5) -0.8912(9) 0.9985(5) 0.038 Uiso 1 calc R
C16 C 0.6147(6) -0.9589(9) 1.0091(6) 0.037(3) Uani 1 d .
H16A H 0.5994(6) -0.9241(9) 0.9584(6) 0.045 Uiso 1 calc R
H16B H 0.5741(6) -0.9497(9) 1.0461(6) 0.045 Uiso 1 calc R
C17 C 0.6348(5) -1.0990(10) 1.0002(6) 0.036(3) Uani 1 d .
H17A H 0.5910(5) -1.1470(10) 0.9854(6) 0.043 Uiso 1 calc R
H17B H 0.6707(5) -1.1081(10) 0.9579(6) 0.043 Uiso 1 calc R
C18 C 0.6658(5) -1.1537(9) 1.0736(5) 0.029(2) Uani 1 d .
H18A H 0.6807(5) -1.2417(9) 1.0639(5) 0.034 Uiso 1 calc R
H18B H 0.6280(5) -1.1544(9) 1.1143(5) 0.034 Uiso 1 calc R
C19 C 0.8515(5) -1.0453(8) 1.2097(5) 0.025(2) Uani 1 d .
H19A H 0.8302(5) -0.9636(8) 1.2271(5) 0.030 Uiso 1 calc R
C20 C 0.8984(5) -1.0144(9) 1.1395(5) 0.028(2) Uani 1 d .
H20A H 0.8678(5) -0.9779(9) 1.0980(5) 0.034 Uiso 1 calc R
H20B H 0.9206(5) -1.0924(9) 1.1192(5) 0.034 Uiso 1 calc R
C21 C 0.9582(5) -0.9208(9) 1.1616(5) 0.032(2) Uani 1 d .
H21A H 0.9891(5) -0.9043(9) 1.1158(5) 0.038 Uiso 1 calc R
H21B H 0.9358(5) -0.8403(9) 1.1776(5) 0.038 Uiso 1 calc R
C22 C 1.0050(5) -0.9713(10) 1.2278(5) 0.034(2) Uani 1 d .
H22A H 1.0310(5) -1.0476(10) 1.2103(5) 0.041 Uiso 1 calc R
H22B H 1.0414(5) -0.9075(10) 1.2426(5) 0.041 Uiso 1 calc R
C23 C 0.9582(4) -1.0030(9) 1.2975(10) 0.040(2) Uani 1 d .
H23A H 0.9377(4) -0.9246(9) 1.3192(10) 0.048 Uiso 1 calc R
H23B H 0.9887(4) -1.0424(9) 1.3380(10) 0.048 Uiso 1 calc R
C24 C 0.8967(5) -1.0918(9) 1.2767(5) 0.027(3) Uani 1 d .
H24A H 0.9171(5) -1.1750(9) 1.2632(5) 0.033 Uiso 1 calc R
H24B H 0.8651(5) -1.1029(9) 1.3226(5) 0.033 Uiso 1 calc R
C25 C 0.7664(5) -1.4093(8) 1.1605(5) 0.025(2) Uani 1 d .
H25A H 0.7958(5) -1.4870(8) 1.1586(5) 0.030 Uiso 1 calc R
H25B H 0.7324(5) -1.4109(8) 1.1161(5) 0.030 Uiso 1 calc R
C26 C 0.8166(4) -1.2953(9) 1.1524(5) 0.026(2) Uani 1 d .
H26A H 0.8297(4) -1.2843(9) 1.0971(5) 0.031 Uiso 1 calc R
H26B H 0.8618(4) -1.3110(9) 1.1818(5) 0.031 Uiso 1 calc R
C27 C 0.6976(5) -1.0093(8) 1.3277(5) 0.024(2) Uani 1 d .
H27A H 0.6679(5) -1.0032(8) 1.3747(5) 0.036 Uiso 1 calc R
H27B H 0.6757(5) -0.9584(8) 1.2865(5) 0.036 Uiso 1 calc R
H27C H 0.7465(5) -0.9785(8) 1.3386(5) 0.036 Uiso 1 calc R
C28 C 0.5745(6) -1.1587(10) 1.4355(6) 0.046(3) Uani 1 d .
H28A H 0.5370(6) -1.1527(10) 1.3954(6) 0.070 Uiso 1 calc R
H28B H 0.5957(6) -1.0755(10) 1.4445(6) 0.070 Uiso 1 calc R
H28C H 0.5531(6) -1.1900(10) 1.4837(6) 0.070 Uiso 1 calc R
C1S C 0.9150(8) -0.6372(15) 0.9809(8) 0.089(5) Uiso 1 d .
H1SA H 0.9050(8) -0.5524(15) 0.9598(8) 0.106 Uiso 1 calc R
H1SB H 0.9591(8) -0.6314(15) 1.0133(8) 0.106 Uiso 1 calc R
Cl1S Cl 0.9310(4) -0.7365(7) 0.9064(4) 0.152(2) Uiso 1 d .
Cl2S Cl 0.8428(2) -0.6826(4) 1.0391(2) 0.0949(14) Uiso 1 d .

loop_
_atom_type_symbol
_atom_type_description
_atom_type_scat_dispersion_real
_atom_type_scat_dispersion_imag
_atom_type_scat_source
C C 0.0033 0.0016 'International Tables Vol C Tables 4.2.6.8 and 6.1.1.4'
H H 0.0000 0.0000 'International Tables Vol C Tables 4.2.6.8 and 6.1.1.4'
O O 0.0106 0.0060 'International Tables Vol C Tables 4.2.6.8 and 6.1.1.4'
P P 0.1023 0.0942 'International Tables Vol C Tables 4.2.6.8 and 6.1.1.4'
S S 0.1246 0.1234 'International Tables Vol C Tables 4.2.6.8 and 6.1.1.4'
Cl Cl 0.1484 0.1585 'International Tables Vol C Tables 4.2.6.8 and 6.1.1.4'
Pt Pt -1.7033 8.3905 'International Tables Vol C Tables 4.2.6.8 and 6.1.1.4'

loop_
_geom_angle_atom_site_label_1
_geom_angle_atom_site_label_2
_geom_angle_atom_site_label_3
_geom_angle
C27 Pt1 P2 91.6(2)
C27 Pt1 P1 177.5(2)
P2 Pt1 P1 86.74(9)
C27 Pt1 S1 90.5(2)
P2 Pt1 S1 172.67(8)
P1 Pt1 S1 90.91(8)
O1 S1 O2 113.6(5)
O1 S1 C28 104.1(5)
O2 S1 C28 102.4(5)
O1 S1 Pt1 108.7(3)
O2 S1 Pt1 113.6(3)
C28 S1 Pt1 114.0(3)
C7 P1 C1 107.2(4)
C7 P1 C25 105.5(4)
C1 P1 C25 107.2(4)
C7 P1 Pt1 117.0(3)
C1 P1 Pt1 111.1(3)
C25 P1 Pt1 108.2(3)
C13 P2 C19 104.6(4)
C13 P2 C26 104.6(4)
C19 P2 C26 103.7(4)
C13 P2 Pt1 118.6(3)
C19 P2 Pt1 115.9(3)
C26 P2 Pt1 107.9(3)
C6 C1 C2 110.0(9)
C6 C1 P1 117.7(8)
C2 C1 P1 110.3(7)
C1 C2 C3 110.2(9)
C4 C3 C2 110.8(11)
C3 C4 C5 110.1(10)
C4 C5 C6 110.0(11)
C1 C6 C5 111.2(12)
C12 C7 C8 107.2(8)
C12 C7 P1 112.1(7)
C8 C7 P1 117.0(6)
C7 C8 C9 109.6(9)
C10 C9 C8 110.3(12)
C9 C10 C11 109.6(11)
C10 C11 C12 110.6(8)
C7 C12 C11 113.5(9)
C18 C13 C14 110.8(7)
C18 C13 P2 113.0(6)
C14 C13 P2 112.8(6)
C15 C14 C13 109.4(7)
C16 C15 C14 113.5(8)
C15 C16 C17 108.6(8)
C18 C17 C16 112.4(8)
C17 C18 C13 111.7(8)
C24 C19 C20 111.5(7)
C24 C19 P2 112.5(6)
C20 C19 P2 114.4(6)
C19 C20 C21 110.5(7)
C22 C21 C20 111.4(8)
C23 C22 C21 110.3(8)
C22 C23 C24 112.1(12)
C19 C24 C23 112.9(8)
C26 C25 P1 112.7(6)
C25 C26 P2 112.0(6)
Cl1S C1S Cl2S 113.5(9)

loop_
_geom_bond_atom_site_label_1
_geom_bond_atom_site_label_2
_geom_bond_distance
Pt1 C27 2.132(8)
Pt1 P2 2.266(2)
Pt1 P1 2.316(2)
Pt1 S1 2.335(2)
S1 O1 1.454(7)
S1 O2 1.484(8)
S1 C28 1.780(10)
P1 C7 1.813(9)
P1 C1 1.838(9)
P1 C25 1.834(9)
P2 C13 1.847(8)
P2 C19 1.851(9)
P2 C26 1.852(9)
C1 C6 1.521(12)
C1 C2 1.545(13)
C2 C3 1.557(14)
C3 C4 1.50(2)
C4 C5 1.53(2)
C5 C6 1.55(2)
C7 C12 1.533(14)
C7 C8 1.579(13)
C8 C9 1.66(2)
C9 C10 1.40(2)
C10 C11 1.526(14)
C11 C12 1.532(14)
C13 C18 1.516(12)
C13 C14 1.531(12)
C14 C15 1.515(11)
C15 C16 1.513(13)
C16 C17 1.545(13)
C17 C18 1.505(12)
C19 C24 1.508(11)
C19 C20 1.524(11)
C20 C21 1.535(12)
C21 C22 1.529(12)
C22 C23 1.52(2)
C23 C24 1.520(12)
C25 C26 1.534(12)
C1S Cl1S 1.69(2)
C1S Cl2S 1.736(15)
